data_7005441
loop_
_publ_author_name
'Baca, Svetlana G.'
'Adams, Harry'
'Sykes, Daniel'
'Faulkner, Stephen'
'Ward, Michael D.'

_publ_section_title
;
 Three-component coordination networks based on [Ru(phen)(CN)4]2?
 anions, near-infrared luminescent lanthanide(iii) cations, and
 ancillary oligopyridine ligands: structures and photophysical
 properties
;
_journal_issue 23
_journal_name_full 'Dalton Transactions'
_journal_page_first 2419
_journal_paper_doi 10.1039/b702235b
_journal_year 2007
_chemical_formula_sum 'C56.5 H52 Er K N16 O9.5 Ru2'
_chemical_formula_weight 1515.64
_chemical_name_systematic
;
?
;
_space_group_IT_number 14
_symmetry_cell_setting monoclinic
_symmetry_space_group_name_Hall '-P 2ybc'
_symmetry_space_group_name_H-M 'P 1 21/c 1'
_atom_sites_solution_hydrogens geom
_atom_sites_solution_primary direct
_atom_sites_solution_secondary difmap
_audit_creation_method SHELXL-97
_cell_angle_alpha 90.00
_cell_angle_beta 102.077(12)
_cell_angle_gamma 90.00
_cell_formula_units_Z 4
_cell_length_a 14.218(19)
_cell_length_b 27.76(4)
_cell_length_c 17.21(2)
_cell_measurement_temperature 100(2)
_cell_volume 6642(15)
_computing_structure_refinement 'SHELXL-97 (Sheldrick, 1997)'
_computing_structure_solution 'SHELXS-97 (Sheldrick, 1990)'
_diffrn_ambient_temperature 100(2)
_diffrn_measured_fraction_theta_full 1.000
_diffrn_measured_fraction_theta_max 1.000
_diffrn_measurement_device_type 'Bruker APEX2 CCD area detector'
_diffrn_measurement_method 'phi and omega scans'
_diffrn_radiation_monochromator graphite
_diffrn_radiation_source 'fine-focus sealed tube'
_diffrn_radiation_type MoK\a
_diffrn_radiation_wavelength 0.71073
_diffrn_reflns_av_R_equivalents 0.0560
_diffrn_reflns_av_sigmaI/netI 0.0280
_diffrn_reflns_limit_h_max 16
_diffrn_reflns_limit_h_min -16
_diffrn_reflns_limit_k_max 33
_diffrn_reflns_limit_k_min -32
_diffrn_reflns_limit_l_max 20
_diffrn_reflns_limit_l_min -20
_diffrn_reflns_number 104774
_diffrn_reflns_theta_full 25.00
_diffrn_reflns_theta_max 25.00
_diffrn_reflns_theta_min 1.85
_exptl_absorpt_coefficient_mu 1.826
_exptl_absorpt_correction_T_max 0.8676
_exptl_absorpt_correction_T_min 0.5286
_exptl_absorpt_correction_type multi-scan
_exptl_absorpt_process_details sadabs
_exptl_crystal_colour red
_exptl_crystal_density_diffrn 1.515
_exptl_crystal_density_method 'not measured'
_exptl_crystal_description block
_exptl_crystal_F_000 3016
_exptl_crystal_size_max 0.40
_exptl_crystal_size_mid 0.17
_exptl_crystal_size_min 0.08
_refine_diff_density_max 4.974
_refine_diff_density_min -1.077
_refine_diff_density_rms 0.181
_refine_ls_extinction_method none
_refine_ls_goodness_of_fit_ref 1.003
_refine_ls_hydrogen_treatment constr
_refine_ls_matrix_type full
_refine_ls_number_parameters 789
_refine_ls_number_reflns 11691
_refine_ls_number_restraints 48
_refine_ls_restrained_S_all 1.001
_refine_ls_R_factor_all 0.0673
_refine_ls_R_factor_gt 0.0531
_refine_ls_shift/su_max 0.003
_refine_ls_shift/su_mean 0.000
_refine_ls_structure_factor_coef Fsqd
_refine_ls_weighting_details 'calc w=1/[\s^2^(Fo^2^)+(0.0960P)^2^+64.0891P] where P=(Fo^2^+2Fc^2^)/3'
_refine_ls_weighting_scheme calc
_refine_ls_wR_factor_gt 0.1530
_refine_ls_wR_factor_ref 0.1713
_reflns_number_gt 9686
_reflns_number_total 11691
_reflns_threshold_expression >2sigma(I)
_cod_data_source_file b702235b.txt
_cod_data_source_block imw551m
_cod_original_cell_volume 6643(15)
_cod_original_sg_symbol_H-M P2(1)/c
_cod_original_formula_sum 'C56.50 H52 Er K N16 O9.50 Ru2'
_cod_database_code 7005441

loop_
_symmetry_equiv_pos_as_xyz
'x, y, z'
'-x, y+1/2, -z+1/2'
'-x, -y, -z'
'x, -y-1/2, z-1/2'

loop_
_atom_site_label
_atom_site_type_symbol
_atom_site_fract_x
_atom_site_fract_y
_atom_site_fract_z
_atom_site_U_iso_or_equiv
_atom_site_adp_type
_atom_site_occupancy
_atom_site_symmetry_multiplicity
_atom_site_calc_flag
_atom_site_refinement_flags
_atom_site_disorder_assembly
_atom_site_disorder_group
Er1 Er -0.26793(2) 0.519990(11) 0.854985(18) 0.02447(12) Uani 1 1 d . . .
Ru1 Ru 0.06529(4) 0.62124(2) 0.96205(4) 0.02658(16) Uani 1 1 d . . .
Ru2 Ru -0.42861(5) 0.36788(2) 0.67877(4) 0.03864(18) Uani 1 1 d . . .
N1 N 0.1753(4) 0.6726(2) 1.0002(4) 0.0321(14) Uani 1 1 d . . .
N2 N 0.0062(4) 0.6834(2) 0.9004(5) 0.0405(17) Uani 1 1 d . . .
N3 N 0.1328(6) 0.5944(4) 0.8029(5) 0.073(3) Uani 1 1 d . . .
N4 N -0.1236(4) 0.5621(2) 0.9060(4) 0.0341(14) Uani 1 1 d . . .
N5 N -0.0188(6) 0.6429(3) 1.1160(5) 0.061(2) Uani 1 1 d . . .
N7 N -0.4833(6) 0.3109(3) 0.6010(5) 0.055(2) Uani 1 1 d . . .
N8 N -0.3190(6) 0.3158(2) 0.7103(4) 0.0429(17) Uani 1 1 d . . .
N9 N -0.5379(6) 0.3169(3) 0.8005(5) 0.0497(19) Uani 1 1 d . . .
N10 N -0.3332(4) 0.4462(2) 0.8004(4) 0.0276(13) Uani 1 1 d . . .
N11 N -0.3169(7) 0.4099(3) 0.5509(5) 0.055(2) Uani 1 1 d . . .
N12 N -0.6051(8) 0.4369(5) 0.6200(6) 0.099(4) Uani 1 1 d . . .
N13 N -0.3083(5) 0.5463(2) 0.9826(4) 0.0311(14) Uani 1 1 d . . .
N14 N -0.4455(4) 0.5260(2) 0.8540(4) 0.0285(13) Uani 1 1 d . . .
N15 N -0.3070(4) 0.6092(2) 0.8379(4) 0.0303(14) Uani 1 1 d . . .
N16 N -0.3403(4) 0.5461(2) 0.7163(4) 0.0300(13) Uani 1 1 d . . .
C1 C 0.2579(5) 0.6662(3) 1.0533(5) 0.0381(18) Uani 1 1 d . . .
H1 H 0.2736 0.6351 1.0751 0.046 Uiso 1 1 calc R . .
C2 C 0.3220(6) 0.7046(3) 1.0772(5) 0.045(2) Uani 1 1 d . . .
H2 H 0.3802 0.6993 1.1149 0.054 Uiso 1 1 calc R . .
C3 C 0.3009(7) 0.7492(4) 1.0467(6) 0.053(2) Uani 1 1 d . . .
H3 H 0.3443 0.7750 1.0630 0.063 Uiso 1 1 calc R . .
C4 C 0.2153(7) 0.7573(3) 0.9912(6) 0.051(2) Uani 1 1 d . . .
C5 C 0.1873(9) 0.8023(4) 0.9541(8) 0.067(3) Uani 1 1 d . . .
H5 H 0.2280 0.8295 0.9677 0.080 Uiso 1 1 calc R . .
C6 C 0.1047(9) 0.8072(4) 0.9003(8) 0.071(3) Uani 1 1 d . . .
H6 H 0.0890 0.8377 0.8761 0.085 Uiso 1 1 calc R . .
C7 C 0.0389(7) 0.7675(3) 0.8780(8) 0.063(3) Uani 1 1 d . . .
C8 C -0.0475(7) 0.7698(4) 0.8216(8) 0.074(4) Uani 1 1 d . . .
H8 H -0.0662 0.7989 0.7937 0.089 Uiso 1 1 calc R . .
C9 C -0.1039(7) 0.7308(4) 0.8069(8) 0.071(3) Uani 1 1 d . . .
H9 H -0.1630 0.7324 0.7691 0.085 Uiso 1 1 calc R . .
C10 C -0.0755(6) 0.6872(4) 0.8475(6) 0.055(3) Uani 1 1 d . . .
H10 H -0.1163 0.6599 0.8365 0.066 Uiso 1 1 calc R . .
C11 C 0.0646(6) 0.7227(3) 0.9154(6) 0.045(2) Uani 1 1 d . . .
C12 C 0.1543(6) 0.7170(3) 0.9704(5) 0.0389(19) Uani 1 1 d . . .
C13 C 0.1115(6) 0.6040(3) 0.8617(5) 0.0409(19) Uani 1 1 d . . .
C14 C -0.0513(5) 0.5822(3) 0.9265(4) 0.0275(15) Uani 1 1 d . . .
C15 C 0.0120(6) 0.6369(3) 1.0592(5) 0.0361(18) Uani 1 1 d . . .
C17 C -0.5625(9) 0.3095(5) 0.5443(7) 0.075(4) Uani 1 1 d . . .
H17 H -0.6025 0.3372 0.5349 0.090 Uiso 1 1 calc R . .
C18 C -0.5887(12) 0.2682(6) 0.4980(7) 0.095(6) Uani 1 1 d . . .
H18 H -0.6440 0.2689 0.4560 0.114 Uiso 1 1 calc R . .
C19 C -0.5370(12) 0.2279(6) 0.5124(8) 0.091(5) Uani 1 1 d . . .
H19 H -0.5557 0.1998 0.4816 0.110 Uiso 1 1 calc R . .
C20 C -0.4561(10) 0.2278(4) 0.5724(8) 0.074(4) Uani 1 1 d . . .
C21 C -0.3993(13) 0.1874(5) 0.5916(10) 0.094(6) Uani 1 1 d . . .
H21 H -0.4191 0.1581 0.5645 0.113 Uiso 1 1 calc R . .
C22 C -0.3171(13) 0.1877(4) 0.6471(10) 0.091(5) Uani 1 1 d . . .
H22 H -0.2806 0.1589 0.6584 0.109 Uiso 1 1 calc R . .
C23 C -0.2830(10) 0.2325(4) 0.6906(8) 0.071(4) Uani 1 1 d . . .
C24 C -0.1973(10) 0.2377(4) 0.7438(9) 0.077(4) Uani 1 1 d . . .
H24 H -0.1556 0.2108 0.7571 0.093 Uiso 1 1 calc R . .
C25 C -0.1719(9) 0.2820(4) 0.7780(8) 0.069(3) Uani 1 1 d . . .
H25 H -0.1118 0.2862 0.8137 0.083 Uiso 1 1 calc R . .
C26 C -0.2354(7) 0.3204(3) 0.7595(6) 0.048(2) Uani 1 1 d . . .
H26 H -0.2178 0.3509 0.7832 0.058 Uiso 1 1 calc R . .
C27 C -0.3425(8) 0.2727(3) 0.6734(6) 0.054(3) Uani 1 1 d . . .
C28 C -0.4300(8) 0.2706(4) 0.6142(6) 0.059(3) Uani 1 1 d . . .
C29 C -0.4997(6) 0.3371(3) 0.7574(5) 0.041(2) Uani 1 1 d . . .
C30 C -0.3685(5) 0.4163(3) 0.7568(4) 0.0269(15) Uani 1 1 d . . .
C31 C -0.5393(8) 0.4122(4) 0.6428(6) 0.063(3) Uani 1 1 d . . .
C32 C -0.3582(7) 0.3954(3) 0.5976(5) 0.044(2) Uani 1 1 d . . .
C33 C -0.2412(6) 0.5562(3) 1.0462(5) 0.0391(19) Uani 1 1 d . . .
H33 H -0.1762 0.5491 1.0448 0.047 Uiso 1 1 calc R . .
C34 C -0.2608(7) 0.5764(3) 1.1151(5) 0.047(2) Uani 1 1 d . . .
H34 H -0.2101 0.5836 1.1590 0.057 Uiso 1 1 calc R . .
C35 C -0.3540(8) 0.5857(3) 1.1185(5) 0.048(2) Uani 1 1 d . . .
H35 H -0.3686 0.5995 1.1650 0.057 Uiso 1 1 calc R . .
C36 C -0.4283(6) 0.5749(3) 1.0535(5) 0.0385(19) Uani 1 1 d . . .
C37 C -0.5279(7) 0.5809(3) 1.0544(6) 0.044(2) Uani 1 1 d . . .
H37 H -0.5457 0.5937 1.1005 0.053 Uiso 1 1 calc R . .
C38 C -0.5967(7) 0.5689(3) 0.9914(6) 0.046(2) Uani 1 1 d . . .
H38 H -0.6625 0.5723 0.9941 0.055 Uiso 1 1 calc R . .
C39 C -0.5723(6) 0.5510(3) 0.9208(5) 0.0367(19) Uani 1 1 d . . .
C40 C -0.6417(6) 0.5386(3) 0.8540(6) 0.044(2) Uani 1 1 d . . .
H40 H -0.7081 0.5428 0.8536 0.053 Uiso 1 1 calc R . .
C41 C -0.6130(6) 0.5202(3) 0.7891(6) 0.043(2) Uani 1 1 d . . .
H41 H -0.6595 0.5119 0.7429 0.052 Uiso 1 1 calc R . .
C42 C -0.5151(6) 0.5137(3) 0.7904(5) 0.0355(18) Uani 1 1 d . . .
H42 H -0.4967 0.5000 0.7452 0.043 Uiso 1 1 calc R . .
C43 C -0.4736(5) 0.5440(2) 0.9178(5) 0.0301(16) Uani 1 1 d . . .
C44 C -0.4023(6) 0.5557(2) 0.9849(5) 0.0322(17) Uani 1 1 d . . .
C45 C -0.2811(6) 0.6421(3) 0.8935(5) 0.0368(18) Uani 1 1 d . . .
H45 H -0.2405 0.6326 0.9422 0.044 Uiso 1 1 calc R . .
C46 C -0.3105(7) 0.6907(3) 0.8844(6) 0.045(2) Uani 1 1 d . . .
H46 H -0.2872 0.7135 0.9250 0.054 Uiso 1 1 calc R . .
C47 C -0.3721(6) 0.7045(3) 0.8172(6) 0.046(2) Uani 1 1 d . . .
H47 H -0.3950 0.7367 0.8111 0.055 Uiso 1 1 calc R . .
C48 C -0.4017(6) 0.6708(3) 0.7570(6) 0.042(2) Uani 1 1 d . . .
C49 C -0.4680(7) 0.6814(4) 0.6826(6) 0.056(3) Uani 1 1 d . . .
H49 H -0.4972 0.7123 0.6755 0.068 Uiso 1 1 calc R . .
C50 C -0.4888(8) 0.6498(4) 0.6249(7) 0.060(3) Uani 1 1 d . . .
H50 H -0.5331 0.6579 0.5774 0.072 Uiso 1 1 calc R . .
C51 C -0.4451(7) 0.6029(3) 0.6334(5) 0.047(2) Uani 1 1 d . . .
C52 C -0.4549(7) 0.5696(4) 0.5693(5) 0.054(2) Uani 1 1 d . . .
H52 H -0.4947 0.5771 0.5192 0.065 Uiso 1 1 calc R . .
C53 C -0.4075(8) 0.5274(3) 0.5802(5) 0.050(2) Uani 1 1 d . . .
H53 H -0.4122 0.5053 0.5374 0.060 Uiso 1 1 calc R . .
C54 C -0.3516(6) 0.5163(3) 0.6540(5) 0.0394(19) Uani 1 1 d . . .
H54 H -0.3198 0.4860 0.6606 0.047 Uiso 1 1 calc R . .
C55 C -0.3852(5) 0.5897(3) 0.7046(5) 0.0326(17) Uani 1 1 d . . .
C56 C -0.3655(5) 0.6237(3) 0.7688(5) 0.0305(16) Uani 1 1 d . . .
O1 O -0.1559(4) 0.4977(2) 0.7795(4) 0.0450(14) Uani 1 1 d . . .
H1B H -0.1522 0.4781 0.7422 0.054 Uiso 1 1 d R . .
H1C H -0.1037 0.5009 0.8073 0.054 Uiso 1 1 d R . .
K1A K -0.9084(2) 0.48658(12) 0.52002(17) 0.0269(6) Uani 0.50 1 d PU . .
K1B K -0.9019(5) 0.4433(2) 0.5070(4) 0.0329(14) Uani 0.25 1 d PU . .
K1C K -0.8754(6) 0.5091(3) 0.5878(4) 0.0436(17) Uani 0.25 1 d PU . .
O4 O 0.0209(6) 0.4774(3) 0.8783(6) 0.087(3) Uani 1 1 d U . .
O3 O -0.1903(6) 0.7018(4) 1.0763(6) 0.101(3) Uani 1 1 d U . .
O2 O -0.2711(6) 0.7974(4) 0.7049(7) 0.119(4) Uani 1 1 d U . .
O5 O -0.1432(9) 0.4375(5) 0.6610(8) 0.139(5) Uani 1 1 d U . .
O6 O 0.0243(9) 0.3968(5) 0.7341(6) 0.121(4) Uani 1 1 d U . .
O7 O -0.0924(14) 0.5838(7) 0.7140(12) 0.093(6) Uiso 0.50 1 d P . .
O8 O -0.1112(16) 0.7865(8) 1.0594(13) 0.104(6) Uiso 0.50 1 d P . .
O9 O -0.210(2) 0.6398(12) 0.6301(19) 0.164(11) Uiso 0.50 1 d P . .
O10 O -0.2228(17) 0.8696(9) 0.8143(14) 0.116(7) Uiso 0.50 1 d P . .
O100 O -0.8386(13) 0.6198(6) 0.6476(11) 0.083(5) Uiso 0.50 1 d P . .
C100 C -0.7369(18) 0.6214(9) 0.6514(14) 0.071(6) Uiso 0.50 1 d P . .
O21 O -0.8854(13) 0.4974(7) 0.7372(10) 0.079(5) Uiso 0.50 1 d P . .
O20 O -0.7330(17) 0.5150(8) 0.5579(14) 0.112(7) Uiso 0.50 1 d P . .
N6A N 0.1838(4) 0.5358(2) 1.0537(4) 0.0289(13) Uani 1 1 d . . .
C16A C 0.1371(5) 0.5666(3) 1.0193(4) 0.0273(15) Uani 1 1 d . . .

loop_
_atom_site_aniso_label
_atom_site_aniso_U_11
_atom_site_aniso_U_22
_atom_site_aniso_U_33
_atom_site_aniso_U_23
_atom_site_aniso_U_13
_atom_site_aniso_U_12
Er1 0.02049(18) 0.02356(19) 0.02806(19) 0.00106(12) 0.00209(13) 0.00000(12)
Ru1 0.0184(3) 0.0257(3) 0.0353(3) 0.0044(2) 0.0049(2) 0.0015(2)
Ru2 0.0435(4) 0.0373(4) 0.0353(4) -0.0147(3) 0.0088(3) -0.0063(3)
N1 0.023(3) 0.033(3) 0.043(4) 0.002(3) 0.014(3) -0.002(3)
N2 0.023(3) 0.036(4) 0.062(5) 0.015(3) 0.008(3) 0.002(3)
N3 0.051(5) 0.127(9) 0.042(5) -0.011(5) 0.012(4) 0.009(5)
N4 0.026(3) 0.032(3) 0.043(4) 0.003(3) 0.004(3) -0.001(3)
N5 0.057(5) 0.065(6) 0.069(6) -0.016(4) 0.034(5) -0.008(4)
N7 0.064(5) 0.060(5) 0.045(5) -0.028(4) 0.022(4) -0.025(4)
N8 0.055(5) 0.030(4) 0.051(4) -0.013(3) 0.027(4) -0.009(3)
N9 0.046(4) 0.045(4) 0.062(5) -0.013(4) 0.021(4) -0.006(4)
N10 0.027(3) 0.027(3) 0.030(3) -0.002(3) 0.007(3) 0.001(3)
N11 0.072(6) 0.055(5) 0.040(4) 0.003(4) 0.018(4) 0.018(4)
N12 0.075(7) 0.139(11) 0.066(7) -0.038(7) -0.027(5) 0.050(7)
N13 0.035(3) 0.026(3) 0.032(3) 0.002(3) 0.006(3) 0.005(3)
N14 0.028(3) 0.025(3) 0.033(3) 0.004(3) 0.006(3) 0.002(2)
N15 0.026(3) 0.029(3) 0.037(4) 0.002(3) 0.009(3) -0.003(3)
N16 0.031(3) 0.026(3) 0.033(3) 0.002(3) 0.005(3) -0.003(3)
C1 0.028(4) 0.041(5) 0.046(5) -0.009(4) 0.010(3) -0.008(3)
C2 0.035(4) 0.053(6) 0.049(5) -0.009(4) 0.013(4) -0.020(4)
C3 0.049(6) 0.048(6) 0.067(6) -0.017(5) 0.027(5) -0.023(4)
C4 0.050(5) 0.034(5) 0.076(7) -0.001(4) 0.032(5) -0.008(4)
C5 0.066(7) 0.033(5) 0.110(10) 0.002(5) 0.039(7) -0.012(5)
C6 0.075(8) 0.034(5) 0.115(10) 0.023(6) 0.043(7) 0.010(5)
C7 0.043(5) 0.036(5) 0.116(9) 0.028(6) 0.033(6) 0.010(4)
C8 0.042(6) 0.060(7) 0.124(11) 0.053(7) 0.024(6) 0.016(5)
C9 0.040(5) 0.067(7) 0.100(9) 0.041(7) 0.001(6) 0.008(5)
C10 0.029(4) 0.054(6) 0.081(7) 0.033(5) 0.010(4) 0.005(4)
C11 0.036(5) 0.034(4) 0.070(6) 0.014(4) 0.024(4) 0.004(4)
C12 0.029(4) 0.033(4) 0.060(5) 0.005(4) 0.020(4) -0.005(3)
C13 0.025(4) 0.057(5) 0.039(5) 0.006(4) 0.002(3) 0.004(4)
C14 0.023(4) 0.029(4) 0.030(4) 0.002(3) 0.005(3) 0.004(3)
C15 0.029(4) 0.029(4) 0.052(5) 0.000(4) 0.014(4) -0.002(3)
C17 0.084(8) 0.088(9) 0.057(7) -0.036(6) 0.024(6) -0.043(7)
C18 0.117(12) 0.120(12) 0.057(7) -0.050(8) 0.038(8) -0.083(11)
C19 0.129(13) 0.090(10) 0.074(9) -0.061(8) 0.065(9) -0.074(10)
C20 0.102(9) 0.049(6) 0.096(9) -0.047(6) 0.075(8) -0.040(6)
C21 0.133(13) 0.065(9) 0.111(12) -0.055(8) 0.086(11) -0.051(9)
C22 0.147(14) 0.026(5) 0.135(13) -0.017(7) 0.107(12) 0.000(7)
C23 0.087(9) 0.034(5) 0.110(10) -0.020(6) 0.063(8) -0.012(5)
C24 0.090(9) 0.039(6) 0.123(11) -0.001(6) 0.069(9) 0.012(6)
C25 0.068(7) 0.049(6) 0.099(9) 0.002(6) 0.040(7) 0.012(5)
C26 0.054(6) 0.036(5) 0.060(6) -0.004(4) 0.025(5) 0.000(4)
C27 0.069(7) 0.034(5) 0.073(7) -0.020(5) 0.048(6) -0.012(4)
C28 0.076(7) 0.059(6) 0.058(6) -0.030(5) 0.047(6) -0.034(6)
C29 0.038(4) 0.036(4) 0.051(5) -0.023(4) 0.011(4) -0.006(4)
C30 0.028(4) 0.029(4) 0.025(4) 0.001(3) 0.010(3) 0.002(3)
C31 0.058(6) 0.086(8) 0.042(5) -0.024(5) 0.003(5) 0.005(6)
C32 0.060(6) 0.039(5) 0.033(5) -0.006(4) 0.009(4) 0.011(4)
C33 0.044(5) 0.037(4) 0.034(4) -0.003(3) 0.004(4) -0.003(4)
C34 0.063(6) 0.041(5) 0.037(5) -0.004(4) 0.008(4) -0.002(4)
C35 0.079(7) 0.034(5) 0.036(5) -0.001(4) 0.024(5) -0.001(4)
C36 0.055(5) 0.016(4) 0.050(5) 0.001(3) 0.024(4) -0.001(3)
C37 0.060(6) 0.020(4) 0.064(6) 0.006(4) 0.039(5) 0.008(4)
C38 0.050(5) 0.024(4) 0.073(7) 0.009(4) 0.035(5) 0.007(4)
C39 0.038(4) 0.017(3) 0.061(5) 0.009(3) 0.026(4) 0.001(3)
C40 0.026(4) 0.036(4) 0.074(6) 0.007(4) 0.015(4) 0.004(3)
C41 0.027(4) 0.034(4) 0.064(6) 0.015(4) 0.000(4) 0.001(3)
C42 0.027(4) 0.029(4) 0.048(5) 0.005(3) 0.001(3) -0.001(3)
C43 0.033(4) 0.017(3) 0.042(4) 0.006(3) 0.011(3) 0.000(3)
C44 0.042(4) 0.017(3) 0.044(4) 0.008(3) 0.022(4) 0.005(3)
C45 0.039(4) 0.033(4) 0.040(5) 0.000(3) 0.013(4) -0.005(3)
C46 0.048(5) 0.029(4) 0.062(6) -0.010(4) 0.020(4) -0.006(4)
C47 0.047(5) 0.030(4) 0.065(6) 0.006(4) 0.022(5) 0.008(4)
C48 0.037(4) 0.032(4) 0.057(5) 0.011(4) 0.013(4) 0.004(3)
C49 0.054(6) 0.046(6) 0.066(7) 0.023(5) 0.006(5) 0.013(5)
C50 0.065(7) 0.041(5) 0.064(7) 0.021(5) -0.009(5) 0.007(5)
C51 0.046(5) 0.045(5) 0.045(5) 0.014(4) -0.001(4) -0.003(4)
C52 0.059(6) 0.059(6) 0.033(5) 0.015(4) -0.013(4) -0.003(5)
C53 0.070(6) 0.044(5) 0.031(5) 0.004(4) -0.002(4) -0.009(5)
C54 0.044(5) 0.038(5) 0.034(4) 0.004(4) 0.004(4) -0.007(4)
C55 0.033(4) 0.030(4) 0.037(4) 0.010(3) 0.011(3) -0.003(3)
C56 0.028(4) 0.028(4) 0.036(4) 0.007(3) 0.007(3) -0.002(3)
O1 0.026(3) 0.061(4) 0.049(4) -0.008(3) 0.011(3) 0.004(3)
K1A 0.0203(14) 0.0411(18) 0.0210(14) -0.0080(12) 0.0081(11) 0.0035(12)
K1B 0.033(3) 0.038(3) 0.020(3) 0.017(2) -0.014(2) -0.016(3)
K1C 0.051(4) 0.054(4) 0.029(3) 0.003(3) 0.016(3) 0.013(3)
O4 0.056(5) 0.080(6) 0.119(8) -0.008(5) 0.002(5) 0.008(4)
O3 0.060(5) 0.118(8) 0.120(8) 0.004(6) 0.005(5) 0.030(5)
O2 0.057(5) 0.150(10) 0.155(10) 0.098(8) 0.033(6) 0.051(6)
O5 0.105(8) 0.167(12) 0.139(10) -0.081(9) 0.014(7) 0.023(8)
O6 0.118(9) 0.147(10) 0.091(7) 0.001(7) 0.008(6) -0.003(8)
N6A 0.022(3) 0.028(3) 0.036(3) 0.002(3) 0.004(3) 0.002(3)
C16A 0.018(3) 0.027(4) 0.037(4) -0.003(3) 0.006(3) -0.004(3)

loop_
_atom_type_symbol
_atom_type_description
_atom_type_scat_dispersion_real
_atom_type_scat_dispersion_imag
_atom_type_scat_source
C C 0.0033 0.0016 'International Tables Vol C Tables 4.2.6.8 and 6.1.1.4'
H H 0.0000 0.0000 'International Tables Vol C Tables 4.2.6.8 and 6.1.1.4'
N N 0.0061 0.0033 'International Tables Vol C Tables 4.2.6.8 and 6.1.1.4'
O O 0.0106 0.0060 'International Tables Vol C Tables 4.2.6.8 and 6.1.1.4'
K K 0.2009 0.2494 'International Tables Vol C Tables 4.2.6.8 and 6.1.1.4'
Ru Ru -1.2594 0.8363 'International Tables Vol C Tables 4.2.6.8 and 6.1.1.4'
Er Er -0.2586 4.9576 'International Tables Vol C Tables 4.2.6.8 and 6.1.1.4'

loop_
_geom_angle_atom_site_label_1
_geom_angle_atom_site_label_2
_geom_angle_atom_site_label_3
_geom_angle
_geom_angle_site_symmetry_1
_geom_angle_site_symmetry_3
_geom_angle_publ_flag
O1 Er1 N6A 83.5(2) . 3_567 ?
O1 Er1 N10 78.8(2) . . ?
N6A Er1 N10 78.3(2) 3_567 . ?
O1 Er1 N4 72.5(2) . . ?
N6A Er1 N4 78.3(2) 3_567 . ?
N10 Er1 N4 144.6(2) . . ?
O1 Er1 N13 151.1(2) . . ?
N6A Er1 N13 77.5(2) 3_567 . ?
N10 Er1 N13 117.5(2) . . ?
N4 Er1 N13 82.5(2) . . ?
O1 Er1 N16 74.8(2) . . ?
N6A Er1 N16 151.6(2) 3_567 . ?
N10 Er1 N16 79.8(2) . . ?
N4 Er1 N16 111.3(2) . . ?
N13 Er1 N16 129.2(2) . . ?
O1 Er1 N14 144.0(2) . . ?
N6A Er1 N14 114.6(2) 3_567 . ?
N10 Er1 N14 75.3(2) . . ?
N4 Er1 N14 139.2(2) . . ?
N13 Er1 N14 64.7(2) . . ?
N16 Er1 N14 76.3(2) . . ?
O1 Er1 N15 110.6(2) . . ?
N6A Er1 N15 142.1(2) 3_567 . ?
N10 Er1 N15 137.8(2) . . ?
N4 Er1 N15 73.3(2) . . ?
N13 Er1 N15 74.4(2) . . ?
N16 Er1 N15 64.6(2) . . ?
N14 Er1 N15 74.94(19) . . ?
C14 Ru1 C16A 92.6(3) . . ?
C14 Ru1 C15 86.5(3) . . ?
C16A Ru1 C15 89.9(3) . . ?
C14 Ru1 C13 90.4(3) . . ?
C16A Ru1 C13 91.0(3) . . ?
C15 Ru1 C13 176.8(3) . . ?
C14 Ru1 N2 94.2(3) . . ?
C16A Ru1 N2 172.6(3) . . ?
C15 Ru1 N2 93.5(3) . . ?
C13 Ru1 N2 86.1(3) . . ?
C14 Ru1 N1 170.8(3) . . ?
C16A Ru1 N1 95.3(3) . . ?
C15 Ru1 N1 88.8(3) . . ?
C13 Ru1 N1 94.2(3) . . ?
N2 Ru1 N1 78.2(3) . . ?
C30 Ru2 C31 89.5(4) . . ?
C30 Ru2 C32 90.4(3) . . ?
C31 Ru2 C32 91.4(4) . . ?
C30 Ru2 C29 92.2(3) . . ?
C31 Ru2 C29 89.8(4) . . ?
C32 Ru2 C29 177.2(3) . . ?
C30 Ru2 N8 95.8(3) . . ?
C31 Ru2 N8 174.6(4) . . ?
C32 Ru2 N8 89.5(3) . . ?
C29 Ru2 N8 89.1(3) . . ?
C30 Ru2 N7 174.4(3) . . ?
C31 Ru2 N7 96.0(4) . . ?
C32 Ru2 N7 90.8(3) . . ?
C29 Ru2 N7 86.5(3) . . ?
N8 Ru2 N7 78.7(3) . . ?
C1 N1 C12 118.2(7) . . ?
C1 N1 Ru1 127.5(5) . . ?
C12 N1 Ru1 114.1(5) . . ?
C10 N2 C11 118.5(7) . . ?
C10 N2 Ru1 127.9(6) . . ?
C11 N2 Ru1 113.5(5) . . ?
C14 N4 Er1 175.7(6) . . ?
C17 N7 C28 117.5(9) . . ?
C17 N7 Ru2 129.1(9) . . ?
C28 N7 Ru2 113.4(7) . . ?
C26 N8 C27 119.0(9) . . ?
C26 N8 Ru2 128.3(6) . . ?
C27 N8 Ru2 112.7(7) . . ?
C30 N10 Er1 163.4(6) . . ?
C33 N13 C44 118.4(7) . . ?
C33 N13 Er1 122.1(5) . . ?
C44 N13 Er1 119.1(5) . . ?
C43 N14 C42 117.6(7) . . ?
C43 N14 Er1 119.1(5) . . ?
C42 N14 Er1 123.2(5) . . ?
C45 N15 C56 117.1(7) . . ?
C45 N15 Er1 124.8(5) . . ?
C56 N15 Er1 117.9(5) . . ?
C54 N16 C55 117.2(7) . . ?
C54 N16 Er1 122.9(5) . . ?
C55 N16 Er1 118.9(5) . . ?
N1 C1 C2 121.4(8) . . ?
N1 C1 H1 119.3 . . ?
C2 C1 H1 119.3 . . ?
C3 C2 C1 120.1(9) . . ?
C3 C2 H2 119.9 . . ?
C1 C2 H2 119.9 . . ?
C2 C3 C4 120.2(8) . . ?
C2 C3 H3 119.9 . . ?
C4 C3 H3 119.9 . . ?
C3 C4 C12 116.4(9) . . ?
C3 C4 C5 124.8(9) . . ?
C12 C4 C5 118.8(10) . . ?
C6 C5 C4 121.5(10) . . ?
C6 C5 H5 119.3 . . ?
C4 C5 H5 119.3 . . ?
C5 C6 C7 122.0(10) . . ?
C5 C6 H6 119.0 . . ?
C7 C6 H6 119.0 . . ?
C8 C7 C11 117.5(9) . . ?
C8 C7 C6 125.1(9) . . ?
C11 C7 C6 117.3(10) . . ?
C9 C8 C7 119.9(9) . . ?
C9 C8 H8 120.0 . . ?
C7 C8 H8 120.0 . . ?
C8 C9 C10 120.0(10) . . ?
C8 C9 H9 120.0 . . ?
C10 C9 H9 120.0 . . ?
N2 C10 C9 122.0(9) . . ?
N2 C10 H10 119.0 . . ?
C9 C10 H10 119.0 . . ?
N2 C11 C7 122.0(9) . . ?
N2 C11 C12 117.4(7) . . ?
C7 C11 C12 120.7(8) . . ?
N1 C12 C4 123.6(8) . . ?
N1 C12 C11 116.8(7) . . ?
C4 C12 C11 119.7(8) . . ?
N3 C13 Ru1 176.5(8) . . ?
N4 C14 Ru1 175.2(6) . . ?
N5 C15 Ru1 175.7(8) . . ?
N7 C17 C18 121.8(15) . . ?
N7 C17 H17 119.1 . . ?
C18 C17 H17 119.1 . . ?
C19 C18 C17 120.7(15) . . ?
C19 C18 H18 119.7 . . ?
C17 C18 H18 119.7 . . ?
C18 C19 C20 119.0(11) . . ?
C18 C19 H19 120.5 . . ?
C20 C19 H19 120.5 . . ?
C19 C20 C21 122.6(12) . . ?
C19 C20 C28 118.2(13) . . ?
C21 C20 C28 119.2(14) . . ?
C22 C21 C20 122.9(11) . . ?
C22 C21 H21 118.6 . . ?
C20 C21 H21 118.6 . . ?
C21 C22 C23 120.5(13) . . ?
C21 C22 H22 119.8 . . ?
C23 C22 H22 119.8 . . ?
C24 C23 C27 118.2(10) . . ?
C24 C23 C22 125.2(12) . . ?
C27 C23 C22 116.5(13) . . ?
C23 C24 C25 119.7(11) . . ?
C23 C24 H24 120.1 . . ?
C25 C24 H24 120.1 . . ?
C24 C25 C26 119.1(12) . . ?
C24 C25 H25 120.4 . . ?
C26 C25 H25 120.4 . . ?
N8 C26 C25 122.0(10) . . ?
N8 C26 H26 119.0 . . ?
C25 C26 H26 119.0 . . ?
N8 C27 C23 121.7(11) . . ?
N8 C27 C28 117.2(9) . . ?
C23 C27 C28 121.0(10) . . ?
N7 C28 C20 122.7(12) . . ?
N7 C28 C27 117.5(8) . . ?
C20 C28 C27 119.8(12) . . ?
N9 C29 Ru2 175.7(7) . . ?
N10 C30 Ru2 177.3(6) . . ?
N12 C31 Ru2 177.7(10) . . ?
N11 C32 Ru2 178.2(8) . . ?
N13 C33 C34 123.4(8) . . ?
N13 C33 H33 118.3 . . ?
C34 C33 H33 118.3 . . ?
C35 C34 C33 118.8(9) . . ?
C35 C34 H34 120.6 . . ?
C33 C34 H34 120.6 . . ?
C34 C35 C36 120.2(8) . . ?
C34 C35 H35 119.9 . . ?
C36 C35 H35 119.9 . . ?
C35 C36 C44 117.5(8) . . ?
C35 C36 C37 123.3(8) . . ?
C44 C36 C37 119.1(8) . . ?
C38 C37 C36 121.2(8) . . ?
C38 C37 H37 119.4 . . ?
C36 C37 H37 119.4 . . ?
C37 C38 C39 120.7(8) . . ?
C37 C38 H38 119.7 . . ?
C39 C38 H38 119.7 . . ?
C40 C39 C38 122.4(8) . . ?
C40 C39 C43 117.9(8) . . ?
C38 C39 C43 119.7(8) . . ?
C41 C40 C39 119.1(8) . . ?
C41 C40 H40 120.4 . . ?
C39 C40 H40 120.4 . . ?
C40 C41 C42 120.1(9) . . ?
C40 C41 H41 119.9 . . ?
C42 C41 H41 119.9 . . ?
N14 C42 C41 122.4(8) . . ?
N14 C42 H42 118.8 . . ?
C41 C42 H42 118.8 . . ?
N14 C43 C44 118.2(7) . . ?
N14 C43 C39 122.9(7) . . ?
C44 C43 C39 118.9(7) . . ?
N13 C44 C43 118.2(7) . . ?
N13 C44 C36 121.5(8) . . ?
C43 C44 C36 120.2(7) . . ?
N15 C45 C46 123.4(8) . . ?
N15 C45 H45 118.3 . . ?
C46 C45 H45 118.3 . . ?
C47 C46 C45 119.3(8) . . ?
C47 C46 H46 120.3 . . ?
C45 C46 H46 120.3 . . ?
C46 C47 C48 119.1(8) . . ?
C46 C47 H47 120.4 . . ?
C48 C47 H47 120.4 . . ?
C47 C48 C56 118.3(8) . . ?
C47 C48 C49 124.0(8) . . ?
C56 C48 C49 117.7(8) . . ?
C50 C49 C48 122.4(9) . . ?
C50 C49 H49 118.8 . . ?
C48 C49 H49 118.8 . . ?
C49 C50 C51 120.3(9) . . ?
C49 C50 H50 119.8 . . ?
C51 C50 H50 119.8 . . ?
C55 C51 C52 117.0(8) . . ?
C55 C51 C50 120.2(9) . . ?
C52 C51 C50 122.7(8) . . ?
C53 C52 C51 119.5(8) . . ?
C53 C52 H52 120.3 . . ?
C51 C52 H52 120.3 . . ?
C52 C53 C54 119.9(9) . . ?
C52 C53 H53 120.1 . . ?
C54 C53 H53 120.1 . . ?
N16 C54 C53 123.2(8) . . ?
N16 C54 H54 118.4 . . ?
C53 C54 H54 118.4 . . ?
N16 C55 C51 123.2(8) . . ?
N16 C55 C56 117.4(7) . . ?
C51 C55 C56 119.3(7) . . ?
N15 C56 C48 122.6(7) . . ?
N15 C56 C55 117.6(7) . . ?
C48 C56 C55 119.7(7) . . ?
Er1 O1 H1B 138.2 . . ?
Er1 O1 H1C 107.0 . . ?
H1B O1 H1C 108.9 . . ?
K1B K1A K1C 126.7(5) . . ?
K1B K1A O20 103.9(6) . . ?
K1C K1A O20 58.9(6) . . ?
K1B K1A K1A 109.5(4) . 3_366 ?
K1C K1A K1A 104.1(4) . 3_366 ?
O20 K1A K1A 145.8(5) . 3_366 ?
K1B K1A K1C 91.8(3) . 3_366 ?
K1C K1A K1C 127.4(3) . 3_366 ?
O20 K1A K1C 152.6(5) . 3_366 ?
K1A K1A K1C 23.25(16) 3_366 3_366 ?
K1B K1A K1B 130.2(3) . 3_366 ?
K1C K1A K1B 88.5(4) . 3_366 ?
O20 K1A K1B 125.5(5) . 3_366 ?
K1A K1A K1B 20.68(14) 3_366 3_366 ?
K1C K1A K1B 40.88(19) 3_366 3_366 ?
K1A K1B K1C 27.7(3) . . ?
K1A K1B O20 53.5(5) . . ?
K1C K1B O20 45.1(5) . . ?
K1A K1B K1A 49.8(3) . 3_366 ?
K1C K1B K1A 68.7(3) . 3_366 ?
O20 K1B K1A 103.0(5) . 3_366 ?
K1A K1B K1C 67.7(3) . 3_366 ?
K1C K1B K1C 90.0(3) . 3_366 ?
O20 K1B K1C 117.4(5) . 3_366 ?
K1A K1B K1C 22.13(14) 3_366 3_366 ?
K1A K1B K1B 36.8(3) . 3_366 ?
K1C K1B K1B 56.9(3) . 3_366 ?
O20 K1B K1B 90.1(5) . 3_366 ?
K1A K1B K1B 12.97(8) 3_366 3_366 ?
K1C K1B K1B 33.03(16) 3_366 3_366 ?
K1A K1C O20 90.2(7) . . ?
K1A K1C K1B 25.6(3) . . ?
O20 K1C K1B 87.7(7) . . ?
K1A K1C O21 136.5(7) . . ?
O20 K1C O21 118.7(8) . . ?
K1B K1C O21 117.6(5) . . ?
K1A K1C K1A 52.6(3) . 3_366 ?
O20 K1C K1A 132.3(7) . 3_366 ?
K1B K1C K1A 70.4(3) . 3_366 ?
O21 K1C K1A 109.0(5) . 3_366 ?
K1A K1C O100 137.0(6) . . ?
O20 K1C O100 84.7(7) . . ?
K1B K1C O100 161.2(5) . . ?
O21 K1C O100 81.1(6) . . ?
K1A K1C O100 102.5(4) 3_366 . ?
K1A K1C K1B 69.4(4) . 3_366 ?
O20 K1C K1B 130.6(7) . 3_366 ?
K1B K1C K1B 90.0(3) . 3_366 ?
O21 K1C K1B 105.9(5) . 3_366 ?
K1A K1C K1B 20.53(13) 3_366 3_366 ?
O100 K1C K1B 82.0(4) . 3_366 ?
K1A K1C K1C 38.1(3) . 3_366 ?
O20 K1C K1C 121.5(7) . 3_366 ?
K1B K1C K1C 57.0(3) . 3_366 ?
O21 K1C K1C 118.8(5) . 3_366 ?
K1A K1C K1C 14.54(10) 3_366 3_366 ?
O100 K1C K1C 113.5(4) . 3_366 ?
K1B K1C K1C 33.05(17) 3_366 3_366 ?
C100 O100 K1C 97.9(13) . . ?
K1C O20 K1A 30.9(4) . . ?
K1C O20 K1B 47.2(5) . . ?
K1A O20 K1B 22.6(3) . . ?
C16A N6A Er1 168.7(6) . 3_567 ?
N6A C16A Ru1 176.4(6) . . ?

loop_
_geom_bond_atom_site_label_1
_geom_bond_atom_site_label_2
_geom_bond_distance
_geom_bond_site_symmetry_2
_geom_bond_publ_flag
Er1 O1 2.339(6) . ?
Er1 N6A 2.349(6) 3_567 ?
Er1 N10 2.361(6) . ?
Er1 N4 2.365(7) . ?
Er1 N13 2.492(7) . ?
Er1 N16 2.501(7) . ?
Er1 N14 2.527(7) . ?
Er1 N15 2.541(7) . ?
Ru1 C14 1.968(8) . ?
Ru1 C16A 1.974(8) . ?
Ru1 C15 2.023(9) . ?
Ru1 C13 2.029(9) . ?
Ru1 N2 2.106(7) . ?
Ru1 N1 2.116(7) . ?
Ru2 C30 1.965(8) . ?
Ru2 C31 1.991(12) . ?
Ru2 C32 2.030(10) . ?
Ru2 C29 2.039(10) . ?
Ru2 N8 2.112(8) . ?
Ru2 N7 2.113(7) . ?
N1 C1 1.341(10) . ?
N1 C12 1.345(10) . ?
N2 C10 1.321(11) . ?
N2 C11 1.364(11) . ?
N3 C13 1.147(12) . ?
N4 C14 1.158(10) . ?
N5 C15 1.163(11) . ?
N7 C17 1.327(15) . ?
N7 C28 1.344(15) . ?
N8 C26 1.312(12) . ?
N8 C27 1.365(11) . ?
N9 C29 1.153(12) . ?
N10 C30 1.161(9) . ?
N11 C32 1.163(12) . ?
N12 C31 1.160(14) . ?
N13 C33 1.322(10) . ?
N13 C44 1.371(10) . ?
N14 C43 1.341(10) . ?
N14 C42 1.357(10) . ?
N15 C45 1.319(10) . ?
N15 C56 1.362(10) . ?
N16 C54 1.336(10) . ?
N16 C55 1.364(10) . ?
C1 C2 1.407(11) . ?
C1 H1 0.9500 . ?
C2 C3 1.353(14) . ?
C2 H2 0.9500 . ?
C3 C4 1.399(15) . ?
C3 H3 0.9500 . ?
C4 C12 1.414(12) . ?
C4 C5 1.422(15) . ?
C5 C6 1.342(17) . ?
C5 H5 0.9500 . ?
C6 C7 1.445(16) . ?
C6 H6 0.9500 . ?
C7 C8 1.399(16) . ?
C7 C11 1.413(12) . ?
C8 C9 1.339(16) . ?
C8 H8 0.9500 . ?
C9 C10 1.413(13) . ?
C9 H9 0.9500 . ?
C10 H10 0.9500 . ?
C11 C12 1.429(13) . ?
C17 C18 1.400(16) . ?
C17 H17 0.9500 . ?
C18 C19 1.33(2) . ?
C18 H18 0.9500 . ?
C19 C20 1.38(2) . ?
C19 H19 0.9500 . ?
C20 C21 1.38(2) . ?
C20 C28 1.399(13) . ?
C21 C22 1.35(2) . ?
C21 H21 0.9500 . ?
C22 C23 1.481(17) . ?
C22 H22 0.9500 . ?
C23 C24 1.370(19) . ?
C23 C27 1.393(16) . ?
C24 C25 1.379(17) . ?
C24 H24 0.9500 . ?
C25 C26 1.391(14) . ?
C25 H25 0.9500 . ?
C26 H26 0.9500 . ?
C27 C28 1.435(16) . ?
C33 C34 1.393(12) . ?
C33 H33 0.9500 . ?
C34 C35 1.362(14) . ?
C34 H34 0.9500 . ?
C35 C36 1.401(13) . ?
C35 H35 0.9500 . ?
C36 C44 1.413(11) . ?
C36 C37 1.430(12) . ?
C37 C38 1.342(14) . ?
C37 H37 0.9500 . ?
C38 C39 1.421(12) . ?
C38 H38 0.9500 . ?
C39 C40 1.393(13) . ?
C39 C43 1.429(11) . ?
C40 C41 1.365(14) . ?
C40 H40 0.9500 . ?
C41 C42 1.398(12) . ?
C41 H41 0.9500 . ?
C42 H42 0.9500 . ?
C43 C44 1.405(11) . ?
C45 C46 1.412(12) . ?
C45 H45 0.9500 . ?
C46 C47 1.353(13) . ?
C46 H46 0.9500 . ?
C47 C48 1.392(13) . ?
C47 H47 0.9500 . ?
C48 C56 1.405(11) . ?
C48 C49 1.452(13) . ?
C49 C50 1.311(15) . ?
C49 H49 0.9500 . ?
C50 C51 1.436(13) . ?
C50 H50 0.9500 . ?
C51 C55 1.388(12) . ?
C51 C52 1.425(14) . ?
C52 C53 1.344(14) . ?
C52 H52 0.9500 . ?
C53 C54 1.384(12) . ?
C53 H53 0.9500 . ?
C54 H54 0.9500 . ?
C55 C56 1.435(11) . ?
O1 H1B 0.8507 . ?
O1 H1C 0.8001 . ?
K1A K1B 1.229(8) . ?
K1A K1C 1.320(8) . ?
K1A O20 2.57(2) . ?
K1A K1A 2.657(7) 3_366 ?
K1A K1C 3.243(9) 3_366 ?
K1A K1B 3.279(8) 3_366 ?
K1B K1C 2.278(11) . ?
K1B O20 3.10(2) . ?
K1B K1A 3.279(8) 3_366 ?
K1B K1C 3.503(11) 3_366 ?
K1B K1B 4.180(15) 3_366 ?
K1C O20 2.20(3) . ?
K1C O21 2.625(19) . ?
K1C K1A 3.243(9) 3_366 ?
K1C O100 3.25(2) . ?
K1C K1B 3.503(11) 3_366 ?
K1C K1C 4.178(17) 3_366 ?
O100 C100 1.43(3) . ?
N6A C16A 1.164(9) . ?
N6A Er1 2.349(6) 3_567 ?
